data_4300902
loop_
_publ_author_name
'Gemmill, William R.'
'Smith, Mark D.'
'Prozorov, Ruslan'
'zur Loye, Hans-Conrad'

_publ_section_title
;
 Crystal Growth and Magnetic Properties of Lanthanide-Containing Osmium
 Double Perovskites, Ln2NaOsO6 (Ln = La, Pr, Nd)
;
_journal_coden_ASTM INOCAJ
_journal_issue 8
_journal_name_full 'Inorganic Chemistry'
_journal_page_first 2639
_journal_page_last 2646
_journal_paper_doi 10.1021/ic048637x
_journal_volume 44
_journal_year 2005
_chemical_formula_moiety 'Na Nd2 O6 Os'
_chemical_formula_sum 'Na Nd2 O6 Os'
_chemical_formula_weight 597.67
_space_group_IT_number 14
_symmetry_cell_setting monoclinic
_symmetry_space_group_name_Hall '-P 2yn'
_symmetry_space_group_name_H-M 'P 1 21/n 1'
_atom_sites_solution_primary direct
_atom_sites_solution_secondary difmap
_audit_creation_method SHELXL-97
_cell_angle_alpha 90.00
_cell_angle_beta 90.9870(10)
_cell_angle_gamma 90.00
_cell_formula_units_Z 2
_cell_length_a 5.5162(2)
_cell_length_b 5.9189(2)
_cell_length_c 7.9293(3)
_cell_measurement_reflns_used 3198
_cell_measurement_temperature 294(1)
_cell_measurement_theta_max 36.371
_cell_measurement_theta_min 4.297
_cell_volume 258.852(16)
_computing_cell_refinement 'SAINT+ NT V6.22 (Bruker, 2001)'
_computing_data_collection 'SMART NT V5.625 (Bruker, 1998)'
_computing_data_reduction 'SAINT+ NT V6.22'
_computing_molecular_graphics 'SHELXTL V6.1 (Sheldrick, 2000)'
_computing_publication_material 'SHELXTL V6.1'
_computing_structure_refinement 'SHELXL-97 (Sheldrick, 1997)'
_computing_structure_solution 'SHELXS-97 (Sheldrick, 1990)'
_diffrn_ambient_temperature 293(2)
_diffrn_measured_fraction_theta_full 0.995
_diffrn_measured_fraction_theta_max 0.995
_diffrn_measurement_device_type 'Bruker SMART APEX CCD diffractometer'
_diffrn_measurement_method 'omega scans'
_diffrn_radiation_monochromator graphite
_diffrn_radiation_source 'fine-focus sealed tube'
_diffrn_radiation_type MoK\a
_diffrn_radiation_wavelength 0.71073
_diffrn_reflns_av_R_equivalents 0.0319
_diffrn_reflns_av_sigmaI/netI 0.0318
_diffrn_reflns_limit_h_max 9
_diffrn_reflns_limit_h_min -8
_diffrn_reflns_limit_k_max 9
_diffrn_reflns_limit_k_min -8
_diffrn_reflns_limit_l_max 13
_diffrn_reflns_limit_l_min -11
_diffrn_reflns_number 4659
_diffrn_reflns_theta_full 36.39
_diffrn_reflns_theta_max 36.39
_diffrn_reflns_theta_min 4.30
_diffrn_standards_decay_% 0
_exptl_absorpt_coefficient_mu 44.281
_exptl_absorpt_correction_T_max 1.0000
_exptl_absorpt_correction_T_min 0.6153
_exptl_absorpt_correction_type multi-scan
_exptl_absorpt_process_details '(SADABS, Bruker, 2001)'
_exptl_crystal_colour black
_exptl_crystal_density_diffrn 7.668
_exptl_crystal_density_method 'not measured'
_exptl_crystal_description block
_exptl_crystal_F_000 510
_exptl_crystal_size_max 0.06
_exptl_crystal_size_mid 0.04
_exptl_crystal_size_min 0.03
_refine_diff_density_max 2.585
_refine_diff_density_min -2.047
_refine_diff_density_rms 0.474
_refine_ls_extinction_coef 0.0043(3)
_refine_ls_extinction_expression Fc^*^=kFc[1+0.001xFc^2^\l^3^/sin(2\q)]^-1/4^
_refine_ls_extinction_method SHELXL
_refine_ls_goodness_of_fit_ref 1.110
_refine_ls_matrix_type full
_refine_ls_number_parameters 50
_refine_ls_number_reflns 1252
_refine_ls_number_restraints 0
_refine_ls_restrained_S_all 1.110
_refine_ls_R_factor_all 0.0311
_refine_ls_R_factor_gt 0.0271
_refine_ls_shift/su_max 0.000
_refine_ls_shift/su_mean 0.000
_refine_ls_structure_factor_coef Fsqd
_refine_ls_weighting_details 'calc w=1/[\s^2^(Fo^2^)+(0.0165P)^2^+2.5032P] where P=(Fo^2^+2Fc^2^)/3'
_refine_ls_weighting_scheme calc
_refine_ls_wR_factor_gt 0.0516
_refine_ls_wR_factor_ref 0.0528
_reflns_number_gt 1146
_reflns_number_total 1252
_reflns_threshold_expression >2sigma(I)
_cod_data_source_file ic048637xsi20040928_025631_3.cif
_cod_data_source_block "'Nd2NaOsO6'"
_cod_depositor_comments
;
The following automatic conversions were performed:
'_symmetry_cell_setting' value 'Monoclinic' changed to 'monoclinic'
according to '/home/saulius/struct/CIF-dictionaries/cif_core.dic'
dictionary named 'cif_core.dic' version 2.4.1 from 2010-06-29.

Automatic conversion script
Id: cif_fix_enum 1527 2010-12-29 10:47:43Z saulius 
;
_cod_original_sg_symbol_H-M 'P 21/n'
_cod_database_code 4300902

loop_
_symmetry_equiv_pos_as_xyz
'x, y, z'
'-x+1/2, y+1/2, -z+1/2'
'-x, -y, -z'
'x-1/2, -y-1/2, z-1/2'

loop_
_atom_site_label
_atom_site_type_symbol
_atom_site_fract_x
_atom_site_fract_y
_atom_site_fract_z
_atom_site_U_iso_or_equiv
_atom_site_adp_type
_atom_site_occupancy
_atom_site_symmetry_multiplicity
_atom_site_calc_flag
_atom_site_refinement_flags
_atom_site_disorder_assembly
_atom_site_disorder_group
Nd1 Nd 0.48048(5) 0.06998(5) 0.25299(3) 0.00635(8) Uani 1 1 d . . .
Na1 Na 0.0000 0.0000 0.0000 0.0086(6) Uani 1 2 d S . .
Os1 Os 0.5000 0.5000 0.0000 0.00422(7) Uani 1 2 d S . .
O1 O 0.2070(7) 0.3274(7) 0.0514(5) 0.0088(7) Uani 1 1 d . . .
O2 O 0.6181(7) 0.4487(7) 0.2309(5) 0.0070(6) Uani 1 1 d . . .
O3 O 0.3373(7) 0.7805(7) 0.0680(5) 0.0094(7) Uani 1 1 d . . .

loop_
_atom_site_aniso_label
_atom_site_aniso_U_11
_atom_site_aniso_U_22
_atom_site_aniso_U_33
_atom_site_aniso_U_23
_atom_site_aniso_U_13
_atom_site_aniso_U_12
Nd1 0.00682(12) 0.00526(13) 0.00697(13) 0.00023(9) 0.00044(8) -0.00039(8)
Na1 0.0080(13) 0.0108(15) 0.0069(14) 0.0008(12) -0.0002(10) -0.0018(10)
Os1 0.00426(11) 0.00401(13) 0.00439(12) 0.00010(9) 0.00047(8) -0.00007(7)
O1 0.0099(15) 0.0072(18) 0.0094(17) -0.0014(13) 0.0007(12) -0.0021(12)
O2 0.0086(15) 0.0071(16) 0.0053(15) 0.0014(13) 0.0000(12) -0.0026(12)
O3 0.0123(16) 0.0076(17) 0.0083(17) -0.0015(14) -0.0009(13) 0.0011(13)

loop_
_atom_type_symbol
_atom_type_description
_atom_type_scat_dispersion_real
_atom_type_scat_dispersion_imag
_atom_type_scat_source
O O 0.0106 0.0060 'International Tables Vol C Tables 4.2.6.8 and 6.1.1.4'
Na Na 0.0362 0.0249 'International Tables Vol C Tables 4.2.6.8 and 6.1.1.4'
Nd Nd -0.1943 3.0179 'International Tables Vol C Tables 4.2.6.8 and 6.1.1.4'
Os Os -1.2165 7.6030 'International Tables Vol C Tables 4.2.6.8 and 6.1.1.4'

loop_
_geom_angle_atom_site_label_1
_geom_angle_atom_site_label_2
_geom_angle_atom_site_label_3
_geom_angle
_geom_angle_site_symmetry_1
_geom_angle_site_symmetry_3
_geom_angle_publ_flag
O2 Nd1 O1 101.71(13) 2_645 2_545 ?
O2 Nd1 O2 89.43(8) 2_645 . ?
O1 Nd1 O2 139.98(14) 2_545 . ?
O2 Nd1 O3 96.71(14) 2_645 1_545 ?
O1 Nd1 O3 79.80(14) 2_545 1_545 ?
O2 Nd1 O3 137.48(14) . 1_545 ?
O2 Nd1 O3 140.27(13) 2_645 2_545 ?
O1 Nd1 O3 68.00(13) 2_545 2_545 ?
O2 Nd1 O3 78.86(13) . 2_545 ?
O3 Nd1 O3 117.56(8) 1_545 2_545 ?
O2 Nd1 O1 137.62(13) 2_645 . ?
O1 Nd1 O1 119.49(7) 2_545 . ?
O2 Nd1 O1 66.02(13) . . ?
O3 Nd1 O1 82.14(13) 1_545 . ?
O3 Nd1 O1 70.84(12) 2_545 . ?
O2 Nd1 O1 66.42(13) 2_645 4_666 ?
O1 Nd1 O1 76.41(14) 2_545 4_666 ?
O2 Nd1 O1 73.21(13) . 4_666 ?
O3 Nd1 O1 146.87(13) 1_545 4_666 ?
O3 Nd1 O1 73.84(12) 2_545 4_666 ?
O1 Nd1 O1 129.88(5) . 4_666 ?
O2 Nd1 O3 78.35(12) 2_645 3_665 ?
O1 Nd1 O3 157.79(13) 2_545 3_665 ?
O2 Nd1 O3 61.94(12) . 3_665 ?
O3 Nd1 O3 78.15(14) 1_545 3_665 ?
O3 Nd1 O3 125.68(8) 2_545 3_665 ?
O1 Nd1 O3 59.85(11) . 3_665 ?
O1 Nd1 O3 122.34(11) 4_666 3_665 ?
O2 Nd1 Na1 100.89(10) 2_645 2 ?
O1 Nd1 Na1 95.27(10) 2_545 2 ?
O2 Nd1 Na1 44.72(9) . 2 ?
O3 Nd1 Na1 162.35(9) 1_545 2 ?
O3 Nd1 Na1 45.69(9) 2_545 2 ?
O1 Nd1 Na1 85.71(9) . 2 ?
O1 Nd1 Na1 44.27(8) 4_666 2 ?
O3 Nd1 Na1 106.60(8) 3_665 2 ?
O2 Nd1 Os1 103.54(10) 2_645 . ?
O1 Nd1 Os1 154.38(9) 2_545 . ?
O2 Nd1 Os1 36.82(9) . . ?
O3 Nd1 Os1 101.41(10) 1_545 . ?
O3 Nd1 Os1 89.51(9) 2_545 . ?
O1 Nd1 Os1 37.17(8) . . ?
O1 Nd1 Os1 110.02(8) 4_666 . ?
O3 Nd1 Os1 36.83(8) 3_665 . ?
Na1 Nd1 Os1 75.773(7) 2 . ?
O2 Nd1 Na1 137.94(10) 2_645 . ?
O1 Nd1 Na1 88.11(10) 2_545 . ?
O2 Nd1 Na1 109.03(9) . . ?
O3 Nd1 Na1 44.42(9) 1_545 . ?
O3 Nd1 Na1 81.41(9) 2_545 . ?
O1 Nd1 Na1 43.10(8) . . ?
O1 Nd1 Na1 154.30(8) 4_666 . ?
O3 Nd1 Na1 78.02(8) 3_665 . ?
Na1 Nd1 Na1 119.011(8) 2 . ?
Os1 Nd1 Na1 76.057(6) . . ?
O2 Nd1 Os1 133.72(10) 2_645 2_545 ?
O1 Nd1 Os1 35.09(9) 2_545 2_545 ?
O2 Nd1 Os1 114.67(9) . 2_545 ?
O3 Nd1 Os1 90.80(9) 1_545 2_545 ?
O3 Nd1 Os1 35.90(9) 2_545 2_545 ?
O1 Nd1 Os1 88.61(8) . 2_545 ?
O1 Nd1 Os1 82.84(8) 4_666 2_545 ?
O3 Nd1 Os1 147.51(8) 3_665 2_545 ?
Na1 Nd1 Os1 76.109(6) 2 2_545 ?
Os1 Nd1 Os1 119.596(8) . 2_545 ?
Na1 Nd1 Os1 72.931(6) . 2_545 ?
O2 Na1 O2 180.0(3) 4_565 2_545 ?
O2 Na1 O1 84.44(14) 4_565 . ?
O2 Na1 O1 95.56(14) 2_545 . ?
O2 Na1 O1 95.56(14) 4_565 3 ?
O2 Na1 O1 84.44(14) 2_545 3 ?
O1 Na1 O1 180.0(2) . 3 ?
O2 Na1 O3 87.06(14) 4_565 3_565 ?
O2 Na1 O3 92.94(14) 2_545 3_565 ?
O1 Na1 O3 87.87(14) . 3_565 ?
O1 Na1 O3 92.13(14) 3 3_565 ?
O2 Na1 O3 92.94(14) 4_565 1_545 ?
O2 Na1 O3 87.06(14) 2_545 1_545 ?
O1 Na1 O3 92.13(14) . 1_545 ?
O1 Na1 O3 87.87(14) 3 1_545 ?
O3 Na1 O3 180.0 3_565 1_545 ?
O2 Na1 Nd1 132.40(10) 4_565 2_545 ?
O2 Na1 Nd1 47.60(10) 2_545 2_545 ?
O1 Na1 Nd1 123.53(10) . 2_545 ?
O1 Na1 Nd1 56.47(10) 3 2_545 ?
O3 Na1 Nd1 127.04(10) 3_565 2_545 ?
O3 Na1 Nd1 52.96(10) 1_545 2_545 ?
O2 Na1 Nd1 47.60(10) 4_565 4_565 ?
O2 Na1 Nd1 132.40(10) 2_545 4_565 ?
O1 Na1 Nd1 56.47(10) . 4_565 ?
O1 Na1 Nd1 123.53(10) 3 4_565 ?
O3 Na1 Nd1 52.96(10) 3_565 4_565 ?
O3 Na1 Nd1 127.04(10) 1_545 4_565 ?
Nd1 Na1 Nd1 180.000(11) 2_545 4_565 ?
O2 Na1 Nd1 71.76(10) 4_565 3 ?
O2 Na1 Nd1 108.24(10) 2_545 3 ?
O1 Na1 Nd1 127.24(10) . 3 ?
O1 Na1 Nd1 52.76(10) 3 3 ?
O3 Na1 Nd1 45.80(10) 3_565 3 ?
O3 Na1 Nd1 134.20(10) 1_545 3 ?
Nd1 Na1 Nd1 106.702(5) 2_545 3 ?
Nd1 Na1 Nd1 73.298(5) 4_565 3 ?
O2 Na1 Nd1 108.24(10) 4_565 . ?
O2 Na1 Nd1 71.76(10) 2_545 . ?
O1 Na1 Nd1 52.76(10) . . ?
O1 Na1 Nd1 127.24(10) 3 . ?
O3 Na1 Nd1 134.20(10) 3_565 . ?
O3 Na1 Nd1 45.80(10) 1_545 . ?
Nd1 Na1 Nd1 73.298(5) 2_545 . ?
Nd1 Na1 Nd1 106.702(5) 4_565 . ?
Nd1 Na1 Nd1 180.000(8) 3 . ?
O2 Na1 Nd1 40.03(9) 4_565 3_655 ?
O2 Na1 Nd1 139.97(9) 2_545 3_655 ?
O1 Na1 Nd1 78.10(10) . 3_655 ?
O1 Na1 Nd1 101.90(10) 3 3_655 ?
O3 Na1 Nd1 125.78(10) 3_565 3_655 ?
O3 Na1 Nd1 54.22(10) 1_545 3_655 ?
Nd1 Na1 Nd1 103.482(5) 2_545 3_655 ?
Nd1 Na1 Nd1 76.518(5) 4_565 3_655 ?
Nd1 Na1 Nd1 106.713(8) 3 3_655 ?
Nd1 Na1 Nd1 73.287(8) . 3_655 ?
O2 Na1 Nd1 139.97(9) 4_565 1_455 ?
O2 Na1 Nd1 40.03(9) 2_545 1_455 ?
O1 Na1 Nd1 101.90(10) . 1_455 ?
O1 Na1 Nd1 78.10(10) 3 1_455 ?
O3 Na1 Nd1 54.22(10) 3_565 1_455 ?
O3 Na1 Nd1 125.78(10) 1_545 1_455 ?
Nd1 Na1 Nd1 76.518(5) 2_545 1_455 ?
Nd1 Na1 Nd1 103.482(5) 4_565 1_455 ?
Nd1 Na1 Nd1 73.287(8) 3 1_455 ?
Nd1 Na1 Nd1 106.713(8) . 1_455 ?
Nd1 Na1 Nd1 180.000(12) 3_655 1_455 ?
O2 Os1 O2 180.0(2) 3_665 . ?
O2 Os1 O1 89.25(16) 3_665 3_665 ?
O2 Os1 O1 90.75(16) . 3_665 ?
O2 Os1 O1 90.75(16) 3_665 . ?
O2 Os1 O1 89.25(16) . . ?
O1 Os1 O1 180.0 3_665 . ?
O2 Os1 O3 88.81(16) 3_665 . ?
O2 Os1 O3 91.19(16) . . ?
O1 Os1 O3 89.93(16) 3_665 . ?
O1 Os1 O3 90.07(16) . . ?
O2 Os1 O3 91.19(16) 3_665 3_665 ?
O2 Os1 O3 88.81(16) . 3_665 ?
O1 Os1 O3 90.07(16) 3_665 3_665 ?
O1 Os1 O3 89.93(16) . 3_665 ?
O3 Os1 O3 180.0 . 3_665 ?
O2 Os1 Nd1 46.65(11) 3_665 3_665 ?
O2 Os1 Nd1 133.35(11) . 3_665 ?
O1 Os1 Nd1 54.99(12) 3_665 3_665 ?
O1 Os1 Nd1 125.01(12) . 3_665 ?
O3 Os1 Nd1 61.79(12) . 3_665 ?
O3 Os1 Nd1 118.21(12) 3_665 3_665 ?
O2 Os1 Nd1 133.35(11) 3_665 . ?
O2 Os1 Nd1 46.65(11) . . ?
O1 Os1 Nd1 125.01(12) 3_665 . ?
O1 Os1 Nd1 54.99(12) . . ?
O3 Os1 Nd1 118.21(12) . . ?
O3 Os1 Nd1 61.79(12) 3_665 . ?
Nd1 Os1 Nd1 180.000(6) 3_665 . ?
O2 Os1 Nd1 105.90(11) 3_665 2 ?
O2 Os1 Nd1 74.10(11) . 2 ?
O1 Os1 Nd1 136.12(12) 3_665 2 ?
O1 Os1 Nd1 43.88(12) . 2 ?
O3 Os1 Nd1 50.64(12) . 2 ?
O3 Os1 Nd1 129.36(12) 3_665 2 ?
Nd1 Os1 Nd1 107.441(5) 3_665 2 ?
Nd1 Os1 Nd1 72.559(5) . 2 ?
O2 Os1 Nd1 74.10(11) 3_665 4_665 ?
O2 Os1 Nd1 105.90(11) . 4_665 ?
O1 Os1 Nd1 43.88(12) 3_665 4_665 ?
O1 Os1 Nd1 136.12(12) . 4_665 ?
O3 Os1 Nd1 129.36(12) . 4_665 ?
O3 Os1 Nd1 50.64(12) 3_665 4_665 ?
Nd1 Os1 Nd1 72.559(5) 3_665 4_665 ?
Nd1 Os1 Nd1 107.441(5) . 4_665 ?
Nd1 Os1 Nd1 180.0 2 4_665 ?
O2 Os1 Nd1 140.23(11) 3_665 2_655 ?
O2 Os1 Nd1 39.77(11) . 2_655 ?
O1 Os1 Nd1 51.62(12) 3_665 2_655 ?
O1 Os1 Nd1 128.38(12) . 2_655 ?
O3 Os1 Nd1 96.94(11) . 2_655 ?
O3 Os1 Nd1 83.06(11) 3_665 2_655 ?
Nd1 Os1 Nd1 102.688(6) 3_665 2_655 ?
Nd1 Os1 Nd1 77.312(6) . 2_655 ?
Nd1 Os1 Nd1 108.036(8) 2 2_655 ?
Nd1 Os1 Nd1 71.964(8) 4_665 2_655 ?
O2 Os1 Nd1 39.77(11) 3_665 4_565 ?
O2 Os1 Nd1 140.23(11) . 4_565 ?
O1 Os1 Nd1 128.38(12) 3_665 4_565 ?
O1 Os1 Nd1 51.62(12) . 4_565 ?
O3 Os1 Nd1 83.06(11) . 4_565 ?
O3 Os1 Nd1 96.94(11) 3_665 4_565 ?
Nd1 Os1 Nd1 77.312(6) 3_665 4_565 ?
Nd1 Os1 Nd1 102.688(6) . 4_565 ?
Nd1 Os1 Nd1 71.964(8) 2 4_565 ?
Nd1 Os1 Nd1 108.036(8) 4_665 4_565 ?
Nd1 Os1 Nd1 180.000(9) 2_655 4_565 ?
Os1 O1 Na1 144.8(2) . . ?
Os1 O1 Nd1 101.02(16) . 2 ?
Na1 O1 Nd1 114.19(16) . 2 ?
Os1 O1 Nd1 87.84(14) . . ?
Na1 O1 Nd1 84.14(13) . . ?
Nd1 O1 Nd1 101.76(14) 2 . ?
Os1 O1 Nd1 94.04(15) . 4_565 ?
Na1 O1 Nd1 79.26(12) . 4_565 ?
Nd1 O1 Nd1 103.59(14) 2 4_565 ?
Nd1 O1 Nd1 153.72(16) . 4_565 ?
Os1 O2 Na1 139.9(2) . 2 ?
Os1 O2 Nd1 107.72(16) . 2_655 ?
Na1 O2 Nd1 101.30(15) 2 2_655 ?
Os1 O2 Nd1 96.53(15) . . ?
Na1 O2 Nd1 87.68(13) 2 . ?
Nd1 O2 Nd1 126.30(17) 2_655 . ?
Os1 O3 Na1 140.8(2) . 1_565 ?
Os1 O3 Nd1 128.91(19) . 1_565 ?
Na1 O3 Nd1 89.79(14) 1_565 1_565 ?
Os1 O3 Nd1 93.46(16) . 2 ?
Na1 O3 Nd1 81.35(12) 1_565 2 ?
Nd1 O3 Nd1 103.21(14) 1_565 2 ?
Os1 O3 Nd1 81.37(13) . 3_665 ?
Na1 O3 Nd1 85.05(12) 1_565 3_665 ?
Nd1 O3 Nd1 101.85(14) 1_565 3_665 ?
Nd1 O3 Nd1 151.33(16) 2 3_665 ?

loop_
_geom_bond_atom_site_label_1
_geom_bond_atom_site_label_2
_geom_bond_distance
_geom_bond_site_symmetry_2
_geom_bond_publ_flag
Nd1 O2 2.329(4) 2_645 ?
Nd1 O1 2.365(4) 2_545 ?
Nd1 O2 2.374(4) . ?
Nd1 O3 2.382(4) 1_545 ?
Nd1 O3 2.593(4) 2_545 ?
Nd1 O1 2.659(4) . ?
Nd1 O1 2.725(4) 4_666 ?
Nd1 O3 2.891(4) 3_665 ?
Nd1 Na1 3.2122(3) 2 ?
Nd1 Os1 3.2437(3) . ?
Nd1 Na1 3.3223(3) . ?
Nd1 Os1 3.3483(3) 2_545 ?
Na1 O2 2.262(4) 4_565 ?
Na1 O2 2.262(4) 2_545 ?
Na1 O1 2.282(4) . ?
Na1 O1 2.282(4) 3 ?
Na1 O3 2.325(4) 3_565 ?
Na1 O3 2.325(4) 1_545 ?
Na1 Nd1 3.2122(3) 2_545 ?
Na1 Nd1 3.2122(3) 4_565 ?
Na1 Nd1 3.3223(3) 3 ?
Na1 Nd1 3.5506(3) 3_655 ?
Na1 Nd1 3.5506(3) 1_455 ?
Os1 O2 1.957(4) 3_665 ?
Os1 O2 1.957(4) . ?
Os1 O1 1.961(4) 3_665 ?
Os1 O1 1.961(4) . ?
Os1 O3 1.967(4) . ?
Os1 O3 1.967(4) 3_665 ?
Os1 Nd1 3.2437(3) 3_665 ?
Os1 Nd1 3.3483(3) 2 ?
Os1 Nd1 3.3483(3) 4_665 ?
Os1 Nd1 3.4680(3) 2_655 ?
Os1 Nd1 3.4680(3) 4_565 ?
O1 Nd1 2.365(4) 2 ?
O1 Nd1 2.725(4) 4_565 ?
O2 Na1 2.262(4) 2 ?
O2 Nd1 2.329(4) 2_655 ?
O3 Na1 2.325(4) 1_565 ?
O3 Nd1 2.382(4) 1_565 ?
O3 Nd1 2.593(4) 2 ?
O3 Nd1 2.891(4) 3_665 ?

loop_
_geom_torsion_atom_site_label_1
_geom_torsion_atom_site_label_2
_geom_torsion_atom_site_label_3
_geom_torsion_atom_site_label_4
_geom_torsion
_geom_torsion_site_symmetry_1
_geom_torsion_site_symmetry_2
_geom_torsion_site_symmetry_3
_geom_torsion_site_symmetry_4
_geom_torsion_publ_flag
O2 Nd1 Na1 O2 -47.7(2) 2_645 . . 4_565 ?
O1 Nd1 Na1 O2 -153.13(14) 2_545 . . 4_565 ?
O2 Nd1 Na1 O2 63.83(15) . . . 4_565 ?
O3 Nd1 Na1 O2 -75.81(17) 1_545 . . 4_565 ?
O3 Nd1 Na1 O2 138.83(14) 2_545 . . 4_565 ?
O1 Nd1 Na1 O2 67.75(16) . . . 4_565 ?
O1 Nd1 Na1 O2 154.5(2) 4_666 . . 4_565 ?
O3 Nd1 Na1 O2 9.41(13) 3_665 . . 4_565 ?
Na1 Nd1 Na1 O2 111.90(10) 2 . . 4_565 ?
Os1 Nd1 Na1 O2 47.19(10) . . . 4_565 ?
Os1 Nd1 Na1 O2 174.67(10) 2_545 . . 4_565 ?
O2 Nd1 Na1 O2 132.3(2) 2_645 . . 2_545 ?
O1 Nd1 Na1 O2 26.87(14) 2_545 . . 2_545 ?
O2 Nd1 Na1 O2 -116.17(15) . . . 2_545 ?
O3 Nd1 Na1 O2 104.19(17) 1_545 . . 2_545 ?
O3 Nd1 Na1 O2 -41.17(14) 2_545 . . 2_545 ?
O1 Nd1 Na1 O2 -112.25(16) . . . 2_545 ?
O1 Nd1 Na1 O2 -25.5(2) 4_666 . . 2_545 ?
O3 Nd1 Na1 O2 -170.59(13) 3_665 . . 2_545 ?
Na1 Nd1 Na1 O2 -68.10(10) 2 . . 2_545 ?
Os1 Nd1 Na1 O2 -132.81(10) . . . 2_545 ?
Os1 Nd1 Na1 O2 -5.33(10) 2_545 . . 2_545 ?
O2 Nd1 Na1 O1 -115.43(19) 2_645 . . . ?
O1 Nd1 Na1 O1 139.12(12) 2_545 . . . ?
O2 Nd1 Na1 O1 -3.93(16) . . . . ?
O3 Nd1 Na1 O1 -143.56(18) 1_545 . . . ?
O3 Nd1 Na1 O1 71.08(15) 2_545 . . . ?
O1 Nd1 Na1 O1 86.76(18) 4_666 . . . ?
O3 Nd1 Na1 O1 -58.35(15) 3_665 . . . ?
Na1 Nd1 Na1 O1 44.14(12) 2 . . . ?
Os1 Nd1 Na1 O1 -20.56(12) . . . . ?
Os1 Nd1 Na1 O1 106.92(12) 2_545 . . . ?
O2 Nd1 Na1 O1 64.57(19) 2_645 . . 3 ?
O1 Nd1 Na1 O1 -40.88(12) 2_545 . . 3 ?
O2 Nd1 Na1 O1 176.07(16) . . . 3 ?
O3 Nd1 Na1 O1 36.44(18) 1_545 . . 3 ?
O3 Nd1 Na1 O1 -108.92(15) 2_545 . . 3 ?
O1 Nd1 Na1 O1 180.0 . . . 3 ?
O1 Nd1 Na1 O1 -93.24(18) 4_666 . . 3 ?
O3 Nd1 Na1 O1 121.65(15) 3_665 . . 3 ?
Na1 Nd1 Na1 O1 -135.86(12) 2 . . 3 ?
Os1 Nd1 Na1 O1 159.44(12) . . . 3 ?
Os1 Nd1 Na1 O1 -73.08(12) 2_545 . . 3 ?
O2 Nd1 Na1 O3 -151.9(2) 2_645 . . 3_565 ?
O1 Nd1 Na1 O3 102.68(17) 2_545 . . 3_565 ?
O2 Nd1 Na1 O3 -40.37(17) . . . 3_565 ?
O3 Nd1 Na1 O3 180.0 1_545 . . 3_565 ?
O3 Nd1 Na1 O3 34.64(16) 2_545 . . 3_565 ?
O1 Nd1 Na1 O3 -36.44(18) . . . 3_565 ?
O1 Nd1 Na1 O3 50.3(2) 4_666 . . 3_565 ?
O3 Nd1 Na1 O3 -94.79(17) 3_665 . . 3_565 ?
Na1 Nd1 Na1 O3 7.70(14) 2 . . 3_565 ?
Os1 Nd1 Na1 O3 -57.00(14) . . . 3_565 ?
Os1 Nd1 Na1 O3 70.48(14) 2_545 . . 3_565 ?
O2 Nd1 Na1 O3 28.1(2) 2_645 . . 1_545 ?
O1 Nd1 Na1 O3 -77.32(17) 2_545 . . 1_545 ?
O2 Nd1 Na1 O3 139.63(17) . . . 1_545 ?
O3 Nd1 Na1 O3 -145.36(16) 2_545 . . 1_545 ?
O1 Nd1 Na1 O3 143.56(18) . . . 1_545 ?
O1 Nd1 Na1 O3 -129.7(2) 4_666 . . 1_545 ?
O3 Nd1 Na1 O3 85.21(17) 3_665 . . 1_545 ?
Na1 Nd1 Na1 O3 -172.30(14) 2 . . 1_545 ?
Os1 Nd1 Na1 O3 123.00(14) . . . 1_545 ?
Os1 Nd1 Na1 O3 -109.52(14) 2_545 . . 1_545 ?
O2 Nd1 Na1 Nd1 82.29(15) 2_645 . . 2_545 ?
O1 Nd1 Na1 Nd1 -23.16(10) 2_545 . . 2_545 ?
O2 Nd1 Na1 Nd1 -166.21(10) . . . 2_545 ?
O3 Nd1 Na1 Nd1 54.16(14) 1_545 . . 2_545 ?
O3 Nd1 Na1 Nd1 -91.20(9) 2_545 . . 2_545 ?
O1 Nd1 Na1 Nd1 -162.28(12) . . . 2_545 ?
O1 Nd1 Na1 Nd1 -75.52(19) 4_666 . . 2_545 ?
O3 Nd1 Na1 Nd1 139.37(8) 3_665 . . 2_545 ?
Na1 Nd1 Na1 Nd1 -118.136(14) 2 . . 2_545 ?
Os1 Nd1 Na1 Nd1 177.156(9) . . . 2_545 ?
Os1 Nd1 Na1 Nd1 -55.359(8) 2_545 . . 2_545 ?
O2 Nd1 Na1 Nd1 -97.71(15) 2_645 . . 4_565 ?
O1 Nd1 Na1 Nd1 156.84(10) 2_545 . . 4_565 ?
O2 Nd1 Na1 Nd1 13.79(10) . . . 4_565 ?
O3 Nd1 Na1 Nd1 -125.84(14) 1_545 . . 4_565 ?
O3 Nd1 Na1 Nd1 88.80(9) 2_545 . . 4_565 ?
O1 Nd1 Na1 Nd1 17.72(12) . . . 4_565 ?
O1 Nd1 Na1 Nd1 104.48(19) 4_666 . . 4_565 ?
O3 Nd1 Na1 Nd1 -40.63(8) 3_665 . . 4_565 ?
Na1 Nd1 Na1 Nd1 61.864(14) 2 . . 4_565 ?
Os1 Nd1 Na1 Nd1 -2.844(9) . . . 4_565 ?
Os1 Nd1 Na1 Nd1 124.641(8) 2_545 . . 4_565 ?
O2 Nd1 Na1 Nd1 -27.85(15) 2_645 . . 3 ?
O1 Nd1 Na1 Nd1 -133.30(10) 2_545 . . 3 ?
O2 Nd1 Na1 Nd1 83.66(10) . . . 3 ?
O3 Nd1 Na1 Nd1 -55.98(14) 1_545 . . 3 ?
O3 Nd1 Na1 Nd1 158.66(10) 2_545 . . 3 ?
O1 Nd1 Na1 Nd1 87.58(12) . . . 3 ?
O1 Nd1 Na1 Nd1 174.3(2) 4_666 . . 3 ?
O3 Nd1 Na1 Nd1 29.24(9) 3_665 . . 3 ?
Na1 Nd1 Na1 Nd1 131.73(2) 2 . . 3 ?
Os1 Nd1 Na1 Nd1 67.02(2) . . . 3 ?
Os1 Nd1 Na1 Nd1 -165.49(3) 2_545 . . 3 ?
O2 Nd1 Na1 Nd1 -27.85(15) 2_645 . . 3_655 ?
O1 Nd1 Na1 Nd1 -133.30(10) 2_545 . . 3_655 ?
O2 Nd1 Na1 Nd1 83.66(10) . . . 3_655 ?
O3 Nd1 Na1 Nd1 -55.98(14) 1_545 . . 3_655 ?
O3 Nd1 Na1 Nd1 158.66(9) 2_545 . . 3_655 ?
O1 Nd1 Na1 Nd1 87.58(12) . . . 3_655 ?
O1 Nd1 Na1 Nd1 174.34(19) 4_666 . . 3_655 ?
O3 Nd1 Na1 Nd1 29.24(8) 3_665 . . 3_655 ?
Na1 Nd1 Na1 Nd1 131.728(13) 2 . . 3_655 ?
Os1 Nd1 Na1 Nd1 67.021(6) . . . 3_655 ?
Os1 Nd1 Na1 Nd1 -165.494(10) 2_545 . . 3_655 ?
O2 Nd1 Na1 Nd1 152.15(15) 2_645 . . 1_455 ?
O1 Nd1 Na1 Nd1 46.70(10) 2_545 . . 1_455 ?
O2 Nd1 Na1 Nd1 -96.34(10) . . . 1_455 ?
O3 Nd1 Na1 Nd1 124.02(14) 1_545 . . 1_455 ?
O3 Nd1 Na1 Nd1 -21.34(9) 2_545 . . 1_455 ?
O1 Nd1 Na1 Nd1 -92.42(12) . . . 1_455 ?
O1 Nd1 Na1 Nd1 -5.66(19) 4_666 . . 1_455 ?
O3 Nd1 Na1 Nd1 -150.76(8) 3_665 . . 1_455 ?
Na1 Nd1 Na1 Nd1 -48.272(13) 2 . . 1_455 ?
Os1 Nd1 Na1 Nd1 -112.979(6) . . . 1_455 ?
Os1 Nd1 Na1 Nd1 14.506(10) 2_545 . . 1_455 ?
O2 Nd1 Os1 O2 109.79(18) 2_645 . . 3_665 ?
O1 Nd1 Os1 O2 -80.2(3) 2_545 . . 3_665 ?
O2 Nd1 Os1 O2 180.0 . . . 3_665 ?
O3 Nd1 Os1 O2 9.94(18) 1_545 . . 3_665 ?
O3 Nd1 Os1 O2 -108.12(18) 2_545 . . 3_665 ?
O1 Nd1 Os1 O2 -50.3(2) . . . 3_665 ?
O1 Nd1 Os1 O2 179.30(18) 4_666 . . 3_665 ?
O3 Nd1 Os1 O2 61.7(2) 3_665 . . 3_665 ?
Na1 Nd1 Os1 O2 -152.19(16) 2 . . 3_665 ?
Na1 Nd1 Os1 O2 -26.85(16) . . . 3_665 ?
Os1 Nd1 Os1 O2 -87.58(16) 2_545 . . 3_665 ?
O2 Nd1 Os1 O2 -70.21(18) 2_645 . . . ?
O1 Nd1 Os1 O2 99.8(3) 2_545 . . . ?
O3 Nd1 Os1 O2 -170.06(18) 1_545 . . . ?
O3 Nd1 Os1 O2 71.88(18) 2_545 . . . ?
O1 Nd1 Os1 O2 129.7(2) . . . . ?
O1 Nd1 Os1 O2 -0.70(18) 4_666 . . . ?
O3 Nd1 Os1 O2 -118.3(2) 3_665 . . . ?
Na1 Nd1 Os1 O2 27.81(16) 2 . . . ?
Na1 Nd1 Os1 O2 153.15(16) . . . . ?
Os1 Nd1 Os1 O2 92.42(16) 2_545 . . . ?
O2 Nd1 Os1 O1 -19.95(17) 2_645 . . 3_665 ?
O1 Nd1 Os1 O1 150.0(3) 2_545 . . 3_665 ?
O2 Nd1 Os1 O1 50.3(2) . . . 3_665 ?
O3 Nd1 Os1 O1 -119.81(17) 1_545 . . 3_665 ?
O3 Nd1 Os1 O1 122.14(16) 2_545 . . 3_665 ?
O1 Nd1 Os1 O1 180.0 . . . 3_665 ?
O1 Nd1 Os1 O1 49.55(18) 4_666 . . 3_665 ?
O3 Nd1 Os1 O1 -68.04(19) 3_665 . . 3_665 ?
Na1 Nd1 Os1 O1 78.07(14) 2 . . 3_665 ?
Na1 Nd1 Os1 O1 -156.59(14) . . . 3_665 ?
Os1 Nd1 Os1 O1 142.67(14) 2_545 . . 3_665 ?
O2 Nd1 Os1 O1 160.05(17) 2_645 . . . ?
O1 Nd1 Os1 O1 -30.0(3) 2_545 . . . ?
O2 Nd1 Os1 O1 -129.7(2) . . . . ?
O3 Nd1 Os1 O1 60.19(17) 1_545 . . . ?
O3 Nd1 Os1 O1 -57.86(16) 2_545 . . . ?
O1 Nd1 Os1 O1 -130.45(18) 4_666 . . . ?
O3 Nd1 Os1 O1 111.96(19) 3_665 . . . ?
Na1 Nd1 Os1 O1 -101.93(14) 2 . . . ?
Na1 Nd1 Os1 O1 23.41(14) . . . . ?
Os1 Nd1 Os1 O1 -37.33(14) 2_545 . . . ?
O2 Nd1 Os1 O3 -131.91(16) 2_645 . . . ?
O1 Nd1 Os1 O3 38.1(3) 2_545 . . . ?
O2 Nd1 Os1 O3 -61.7(2) . . . . ?
O3 Nd1 Os1 O3 128.2(2) 1_545 . . . ?
O3 Nd1 Os1 O3 10.2(2) 2_545 . . . ?
O1 Nd1 Os1 O3 68.04(19) . . . . ?
O1 Nd1 Os1 O3 -62.41(16) 4_666 . . . ?
O3 Nd1 Os1 O3 180.0 3_665 . . . ?
Na1 Nd1 Os1 O3 -33.89(13) 2 . . . ?
Na1 Nd1 Os1 O3 91.45(13) . . . . ?
Os1 Nd1 Os1 O3 30.71(13) 2_545 . . . ?
O2 Nd1 Os1 O3 48.09(16) 2_645 . . 3_665 ?
O1 Nd1 Os1 O3 -141.9(3) 2_545 . . 3_665 ?
O2 Nd1 Os1 O3 118.3(2) . . . 3_665 ?
O3 Nd1 Os1 O3 -51.8(2) 1_545 . . 3_665 ?
O3 Nd1 Os1 O3 -169.8(2) 2_545 . . 3_665 ?
O1 Nd1 Os1 O3 -111.96(19) . . . 3_665 ?
O1 Nd1 Os1 O3 117.59(16) 4_666 . . 3_665 ?
Na1 Nd1 Os1 O3 146.11(13) 2 . . 3_665 ?
Na1 Nd1 Os1 O3 -88.55(13) . . . 3_665 ?
Os1 Nd1 Os1 O3 -149.29(13) 2_545 . . 3_665 ?
O2 Nd1 Os1 Nd1 -8.74(11) 2_645 . . 3_665 ?
O1 Nd1 Os1 Nd1 161.2(2) 2_545 . . 3_665 ?
O2 Nd1 Os1 Nd1 61.47(16) . . . 3_665 ?
O3 Nd1 Os1 Nd1 -108.60(10) 1_545 . . 3_665 ?
O3 Nd1 Os1 Nd1 133.35(9) 2_545 . . 3_665 ?
O1 Nd1 Os1 Nd1 -168.79(14) . . . 3_665 ?
O1 Nd1 Os1 Nd1 60.76(9) 4_666 . . 3_665 ?
O3 Nd1 Os1 Nd1 -56.83(14) 3_665 . . 3_665 ?
Na1 Nd1 Os1 Nd1 89.28(4) 2 . . 3_665 ?
Na1 Nd1 Os1 Nd1 -145.38(4) . . . 3_665 ?
Os1 Nd1 Os1 Nd1 153.88(3) 2_545 . . 3_665 ?
O2 Nd1 Os1 Nd1 -154.57(10) 2_645 . . 2 ?
O1 Nd1 Os1 Nd1 15.4(2) 2_545 . . 2 ?
O2 Nd1 Os1 Nd1 -84.36(16) . . . 2 ?
O3 Nd1 Os1 Nd1 105.58(10) 1_545 . . 2 ?
O3 Nd1 Os1 Nd1 -12.47(9) 2_545 . . 2 ?
O1 Nd1 Os1 Nd1 45.39(14) . . . 2 ?
O1 Nd1 Os1 Nd1 -85.06(8) 4_666 . . 2 ?
O3 Nd1 Os1 Nd1 157.35(13) 3_665 . . 2 ?
Na1 Nd1 Os1 Nd1 -56.546(5) 2 . . 2 ?
Na1 Nd1 Os1 Nd1 68.796(7) . . . 2 ?
Os1 Nd1 Os1 Nd1 8.060(6) 2_545 . . 2 ?
O2 Nd1 Os1 Nd1 25.43(10) 2_645 . . 4_665 ?
O1 Nd1 Os1 Nd1 -164.6(2) 2_545 . . 4_665 ?
O2 Nd1 Os1 Nd1 95.64(16) . . . 4_665 ?
O3 Nd1 Os1 Nd1 -74.42(10) 1_545 . . 4_665 ?
O3 Nd1 Os1 Nd1 167.53(9) 2_545 . . 4_665 ?
O1 Nd1 Os1 Nd1 -134.61(14) . . . 4_665 ?
O1 Nd1 Os1 Nd1 94.94(8) 4_666 . . 4_665 ?
O3 Nd1 Os1 Nd1 -22.65(13) 3_665 . . 4_665 ?
Na1 Nd1 Os1 Nd1 123.454(5) 2 . . 4_665 ?
Na1 Nd1 Os1 Nd1 -111.204(7) . . . 4_665 ?
Os1 Nd1 Os1 Nd1 -171.940(6) 2_545 . . 4_665 ?
O2 Nd1 Os1 Nd1 -40.78(10) 2_645 . . 2_655 ?
O1 Nd1 Os1 Nd1 129.2(2) 2_545 . . 2_655 ?
O2 Nd1 Os1 Nd1 29.43(16) . . . 2_655 ?
O3 Nd1 Os1 Nd1 -140.63(10) 1_545 . . 2_655 ?
O3 Nd1 Os1 Nd1 101.32(9) 2_545 . . 2_655 ?
O1 Nd1 Os1 Nd1 159.18(14) . . . 2_655 ?
O1 Nd1 Os1 Nd1 28.73(8) 4_666 . . 2_655 ?
O3 Nd1 Os1 Nd1 -88.86(13) 3_665 . . 2_655 ?
Na1 Nd1 Os1 Nd1 57.244(5) 2 . . 2_655 ?
Na1 Nd1 Os1 Nd1 -177.414(8) . . . 2_655 ?
Os1 Nd1 Os1 Nd1 121.849(10) 2_545 . . 2_655 ?
O2 Nd1 Os1 Nd1 139.22(10) 2_645 . . 4_565 ?
O1 Nd1 Os1 Nd1 -50.8(2) 2_545 . . 4_565 ?
O2 Nd1 Os1 Nd1 -150.57(16) . . . 4_565 ?
O3 Nd1 Os1 Nd1 39.37(10) 1_545 . . 4_565 ?
O3 Nd1 Os1 Nd1 -78.68(9) 2_545 . . 4_565 ?
O1 Nd1 Os1 Nd1 -20.82(14) . . . 4_565 ?
O1 Nd1 Os1 Nd1 -151.27(8) 4_666 . . 4_565 ?
O3 Nd1 Os1 Nd1 91.14(13) 3_665 . . 4_565 ?
Na1 Nd1 Os1 Nd1 -122.756(5) 2 . . 4_565 ?
Na1 Nd1 Os1 Nd1 2.586(8) . . . 4_565 ?
Os1 Nd1 Os1 Nd1 -58.151(10) 2_545 . . 4_565 ?
O2 Os1 O1 Na1 69.3(4) 3_665 . . . ?
O2 Os1 O1 Na1 -110.7(4) . . . . ?
O1 Os1 O1 Na1 0(100) 3_665 . . . ?
O3 Os1 O1 Na1 158.1(4) . . . . ?
O3 Os1 O1 Na1 -21.9(4) 3_665 . . . ?
Nd1 Os1 O1 Na1 103.3(3) 3_665 . . . ?
Nd1 Os1 O1 Na1 -76.7(3) . . . . ?
Nd1 Os1 O1 Na1 -178.2(5) 2 . . . ?
Nd1 Os1 O1 Na1 1.8(5) 4_665 . . . ?
Nd1 Os1 O1 Na1 -102.9(3) 2_655 . . . ?
Nd1 Os1 O1 Na1 77.1(3) 4_565 . . . ?
O2 Os1 O1 Nd1 -112.44(17) 3_665 . . 2 ?
O2 Os1 O1 Nd1 67.56(17) . . . 2 ?
O1 Os1 O1 Nd1 0(100) 3_665 . . 2 ?
O3 Os1 O1 Nd1 -23.62(17) . . . 2 ?
O3 Os1 O1 Nd1 156.38(17) 3_665 . . 2 ?
Nd1 Os1 O1 Nd1 -78.44(16) 3_665 . . 2 ?
Nd1 Os1 O1 Nd1 101.56(16) . . . 2 ?
Nd1 Os1 O1 Nd1 180.0 4_665 . . 2 ?
Nd1 Os1 O1 Nd1 75.30(17) 2_655 . . 2 ?
Nd1 Os1 O1 Nd1 -104.70(17) 4_565 . . 2 ?
O2 Os1 O1 Nd1 146.00(14) 3_665 . . . ?
O2 Os1 O1 Nd1 -34.00(14) . . . . ?
O1 Os1 O1 Nd1 0(100) 3_665 . . . ?
O3 Os1 O1 Nd1 -125.18(14) . . . . ?
O3 Os1 O1 Nd1 54.82(14) 3_665 . . . ?
Nd1 Os1 O1 Nd1 180.0 3_665 . . . ?
Nd1 Os1 O1 Nd1 -101.56(16) 2 . . . ?
Nd1 Os1 O1 Nd1 78.44(16) 4_665 . . . ?
Nd1 Os1 O1 Nd1 -26.25(17) 2_655 . . . ?
Nd1 Os1 O1 Nd1 153.75(17) 4_565 . . . ?
O2 Os1 O1 Nd1 -7.74(15) 3_665 . . 4_565 ?
O2 Os1 O1 Nd1 172.26(15) . . . 4_565 ?
O1 Os1 O1 Nd1 0(100) 3_665 . . 4_565 ?
O3 Os1 O1 Nd1 81.07(15) . . . 4_565 ?
O3 Os1 O1 Nd1 -98.93(15) 3_665 . . 4_565 ?
Nd1 Os1 O1 Nd1 26.25(17) 3_665 . . 4_565 ?
Nd1 Os1 O1 Nd1 -153.75(17) . . . 4_565 ?
Nd1 Os1 O1 Nd1 104.70(17) 2 . . 4_565 ?
Nd1 Os1 O1 Nd1 -75.30(17) 4_665 . . 4_565 ?
Nd1 Os1 O1 Nd1 180.0 2_655 . . 4_565 ?
O2 Na1 O1 Os1 -40.1(4) 4_565 . . . ?
O2 Na1 O1 Os1 139.9(4) 2_545 . . . ?
O1 Na1 O1 Os1 -147.4(2) 3 . . . ?
O3 Na1 O1 Os1 -127.4(4) 3_565 . . . ?
O3 Na1 O1 Os1 52.6(4) 1_545 . . . ?
Nd1 Na1 O1 Os1 98.3(3) 2_545 . . . ?
Nd1 Na1 O1 Os1 -81.7(3) 4_565 . . . ?
Nd1 Na1 O1 Os1 -102.2(3) 3 . . . ?
Nd1 Na1 O1 Os1 77.8(3) . . . . ?
Nd1 Na1 O1 Os1 -0.1(3) 3_655 . . . ?
Nd1 Na1 O1 Os1 179.9(3) 1_455 . . . ?
O2 Na1 O1 Nd1 141.75(19) 4_565 . . 2 ?
O2 Na1 O1 Nd1 -38.25(19) 2_545 . . 2 ?
O1 Na1 O1 Nd1 34.5(3) 3 . . 2 ?
O3 Na1 O1 Nd1 54.50(18) 3_565 . . 2 ?
O3 Na1 O1 Nd1 -125.50(18) 1_545 . . 2 ?
Nd1 Na1 O1 Nd1 -79.81(18) 2_545 . . 2 ?
Nd1 Na1 O1 Nd1 100.19(18) 4_565 . . 2 ?
Nd1 Na1 O1 Nd1 79.72(18) 3 . . 2 ?
Nd1 Na1 O1 Nd1 -100.28(18) . . . 2 ?
Nd1 Na1 O1 Nd1 -178.22(17) 3_655 . . 2 ?
Nd1 Na1 O1 Nd1 1.78(17) 1_455 . . 2 ?
O2 Na1 O1 Nd1 -117.97(12) 4_565 . . . ?
O2 Na1 O1 Nd1 62.03(12) 2_545 . . . ?
O1 Na1 O1 Nd1 134.77(17) 3 . . . ?
O3 Na1 O1 Nd1 154.78(12) 3_565 . . . ?
O3 Na1 O1 Nd1 -25.22(12) 1_545 . . . ?
Nd1 Na1 O1 Nd1 20.47(14) 2_545 . . . ?
Nd1 Na1 O1 Nd1 -159.53(14) 4_565 . . . ?
Nd1 Na1 O1 Nd1 180.0 3 . . . ?
Nd1 Na1 O1 Nd1 -77.94(7) 3_655 . . . ?
Nd1 Na1 O1 Nd1 102.06(7) 1_455 . . . ?
O2 Na1 O1 Nd1 41.56(11) 4_565 . . 4_565 ?
O2 Na1 O1 Nd1 -138.44(11) 2_545 . . 4_565 ?
O1 Na1 O1 Nd1 -65.70(17) 3 . . 4_565 ?
O3 Na1 O1 Nd1 -45.69(12) 3_565 . . 4_565 ?
O3 Na1 O1 Nd1 134.31(12) 1_545 . . 4_565 ?
Nd1 Na1 O1 Nd1 180.0 2_545 . . 4_565 ?
Nd1 Na1 O1 Nd1 -20.47(14) 3 . . 4_565 ?
Nd1 Na1 O1 Nd1 159.53(14) . . . 4_565 ?
Nd1 Na1 O1 Nd1 81.59(6) 3_655 . . 4_565 ?
Nd1 Na1 O1 Nd1 -98.41(6) 1_455 . . 4_565 ?
O2 Nd1 O1 Os1 -29.5(2) 2_645 . . . ?
O1 Nd1 O1 Os1 165.63(14) 2_545 . . . ?
O2 Nd1 O1 Os1 30.29(13) . . . . ?
O3 Nd1 O1 Os1 -120.84(15) 1_545 . . . ?
O3 Nd1 O1 Os1 116.31(16) 2_545 . . . ?
O1 Nd1 O1 Os1 68.7(2) 4_666 . . . ?
O3 Nd1 O1 Os1 -40.02(12) 3_665 . . . ?
Na1 Nd1 O1 Os1 72.00(11) 2 . . . ?
Na1 Nd1 O1 Os1 -145.65(19) . . . . ?
Os1 Nd1 O1 Os1 148.17(11) 2_545 . . . ?
O2 Nd1 O1 Na1 116.16(17) 2_645 . . . ?
O1 Nd1 O1 Na1 -48.72(15) 2_545 . . . ?
O2 Nd1 O1 Na1 175.94(16) . . . . ?
O3 Nd1 O1 Na1 24.81(12) 1_545 . . . ?
O3 Nd1 O1 Na1 -98.04(14) 2_545 . . . ?
O1 Nd1 O1 Na1 -145.66(9) 4_666 . . . ?
O3 Nd1 O1 Na1 105.63(15) 3_665 . . . ?
Na1 Nd1 O1 Na1 -142.35(9) 2 . . . ?
Os1 Nd1 O1 Na1 145.65(19) . . . . ?
Os1 Nd1 O1 Na1 -66.18(9) 2_545 . . . ?
O2 Nd1 O1 Nd1 -130.30(17) 2_645 . . 2 ?
O1 Nd1 O1 Nd1 64.8(2) 2_545 . . 2 ?
O2 Nd1 O1 Nd1 -70.53(15) . . . 2 ?
O3 Nd1 O1 Nd1 138.35(15) 1_545 . . 2 ?
O3 Nd1 O1 Nd1 15.50(13) 2_545 . . 2 ?
O1 Nd1 O1 Nd1 -32.1(2) 4_666 . . 2 ?
O3 Nd1 O1 Nd1 -140.83(18) 3_665 . . 2 ?
Na1 Nd1 O1 Nd1 -28.82(11) 2 . . 2 ?
Os1 Nd1 O1 Nd1 -100.81(17) . . . 2 ?
Na1 Nd1 O1 Nd1 113.54(17) . . . 2 ?
Os1 Nd1 O1 Nd1 47.36(11) 2_545 . . 2 ?
O2 Nd1 O1 Nd1 65.3(4) 2_645 . . 4_565 ?
O1 Nd1 O1 Nd1 -99.6(3) 2_545 . . 4_565 ?
O2 Nd1 O1 Nd1 125.0(4) . . . 4_565 ?
O3 Nd1 O1 Nd1 -26.1(3) 1_545 . . 4_565 ?
O3 Nd1 O1 Nd1 -148.9(4) 2_545 . . 4_565 ?
O1 Nd1 O1 Nd1 163.4(2) 4_666 . . 4_565 ?
O3 Nd1 O1 Nd1 54.7(3) 3_665 . . 4_565 ?
Na1 Nd1 O1 Nd1 166.8(4) 2 . . 4_565 ?
Os1 Nd1 O1 Nd1 94.8(4) . . . 4_565 ?
Na1 Nd1 O1 Nd1 -50.9(3) . . . 4_565 ?
Os1 Nd1 O1 Nd1 -117.1(3) 2_545 . . 4_565 ?
O2 Os1 O2 Na1 154(100) 3_665 . . 2 ?
O1 Os1 O2 Na1 124.9(3) 3_665 . . 2 ?
O1 Os1 O2 Na1 -55.1(3) . . . 2 ?
O3 Os1 O2 Na1 34.9(3) . . . 2 ?
O3 Os1 O2 Na1 -145.1(3) 3_665 . . 2 ?
Nd1 Os1 O2 Na1 85.8(3) 3_665 . . 2 ?
Nd1 Os1 O2 Na1 -94.2(3) . . . 2 ?
Nd1 Os1 O2 Na1 -13.4(3) 2 . . 2 ?
Nd1 Os1 O2 Na1 166.6(3) 4_665 . . 2 ?
Nd1 Os1 O2 Na1 134.4(4) 2_655 . . 2 ?
Nd1 Os1 O2 Na1 -45.6(4) 4_565 . . 2 ?
O2 Os1 O2 Nd1 19(100) 3_665 . . 2_655 ?
O1 Os1 O2 Nd1 -9.50(18) 3_665 . . 2_655 ?
O1 Os1 O2 Nd1 170.50(18) . . . 2_655 ?
O3 Os1 O2 Nd1 -99.45(18) . . . 2_655 ?
O3 Os1 O2 Nd1 80.55(18) 3_665 . . 2_655 ?
Nd1 Os1 O2 Nd1 -48.5(2) 3_665 . . 2_655 ?
Nd1 Os1 O2 Nd1 131.5(2) . . . 2_655 ?
Nd1 Os1 O2 Nd1 -147.73(17) 2 . . 2_655 ?
Nd1 Os1 O2 Nd1 32.27(17) 4_665 . . 2_655 ?
Nd1 Os1 O2 Nd1 180.0 4_565 . . 2_655 ?
O2 Os1 O2 Nd1 -112(100) 3_665 . . . ?
O1 Os1 O2 Nd1 -140.96(16) 3_665 . . . ?
O1 Os1 O2 Nd1 39.04(16) . . . . ?
O3 Os1 O2 Nd1 129.09(16) . . . . ?
O3 Os1 O2 Nd1 -50.91(16) 3_665 . . . ?
Nd1 Os1 O2 Nd1 180.0 3_665 . . . ?
Nd1 Os1 O2 Nd1 80.81(10) 2 . . . ?
Nd1 Os1 O2 Nd1 -99.19(10) 4_665 . . . ?
Nd1 Os1 O2 Nd1 -131.5(2) 2_655 . . . ?
Nd1 Os1 O2 Nd1 48.5(2) 4_565 . . . ?
O2 Nd1 O2 Os1 113.82(18) 2_645 . . . ?
O1 Nd1 O2 Os1 -138.50(17) 2_545 . . . ?
O3 Nd1 O2 Os1 14.5(3) 1_545 . . . ?
O3 Nd1 O2 Os1 -104.39(16) 2_545 . . . ?
O1 Nd1 O2 Os1 -30.56(13) . . . . ?
O1 Nd1 O2 Os1 179.31(17) 4_666 . . . ?
O3 Nd1 O2 Os1 36.74(13) 3_665 . . . ?
Na1 Nd1 O2 Os1 -140.0(2) 2 . . . ?
Na1 Nd1 O2 Os1 -27.62(15) . . . . ?
Os1 Nd1 O2 Os1 -107.06(12) 2_545 . . . ?
O2 Nd1 O2 Na1 -106.18(16) 2_645 . . 2 ?
O1 Nd1 O2 Na1 1.5(3) 2_545 . . 2 ?
O3 Nd1 O2 Na1 154.50(15) 1_545 . . 2 ?
O3 Nd1 O2 Na1 35.62(12) 2_545 . . 2 ?
O1 Nd1 O2 Na1 109.45(15) . . . 2 ?
O1 Nd1 O2 Na1 -40.69(11) 4_666 . . 2 ?
O3 Nd1 O2 Na1 176.74(17) 3_665 . . 2 ?
Os1 Nd1 O2 Na1 140.0(2) . . . 2 ?
Na1 Nd1 O2 Na1 112.38(9) . . . 2 ?
Os1 Nd1 O2 Na1 32.94(13) 2_545 . . 2 ?
O2 Nd1 O2 Nd1 -3.84(10) 2_645 . . 2_655 ?
O1 Nd1 O2 Nd1 103.8(2) 2_545 . . 2_655 ?
O3 Nd1 O2 Nd1 -103.2(2) 1_545 . . 2_655 ?
O3 Nd1 O2 Nd1 138.0(2) 2_545 . . 2_655 ?
O1 Nd1 O2 Nd1 -148.2(2) . . . 2_655 ?
O1 Nd1 O2 Nd1 61.7(2) 4_666 . . 2_655 ?
O3 Nd1 O2 Nd1 -80.9(2) 3_665 . . 2_655 ?
Na1 Nd1 O2 Nd1 102.3(2) 2 . . 2_655 ?
Os1 Nd1 O2 Nd1 -117.7(3) . . . 2_655 ?
Na1 Nd1 O2 Nd1 -145.28(16) . . . 2_655 ?
Os1 Nd1 O2 Nd1 135.28(16) 2_545 . . 2_655 ?
O2 Os1 O3 Na1 31.3(3) 3_665 . . 1_565 ?
O2 Os1 O3 Na1 -148.7(3) . . . 1_565 ?
O1 Os1 O3 Na1 120.5(3) 3_665 . . 1_565 ?
O1 Os1 O3 Na1 -59.5(3) . . . 1_565 ?
O3 Os1 O3 Na1 142(100) 3_665 . . 1_565 ?
Nd1 Os1 O3 Na1 71.1(3) 3_665 . . 1_565 ?
Nd1 Os1 O3 Na1 -108.9(3) . . . 1_565 ?
Nd1 Os1 O3 Na1 -80.5(3) 2 . . 1_565 ?
Nd1 Os1 O3 Na1 99.5(3) 4_665 . . 1_565 ?
Nd1 Os1 O3 Na1 171.8(3) 2_655 . . 1_565 ?
Nd1 Os1 O3 Na1 -8.2(3) 4_565 . . 1_565 ?
O2 Os1 O3 Nd1 -138.1(2) 3_665 . . 1_565 ?
O2 Os1 O3 Nd1 41.9(2) . . . 1_565 ?
O1 Os1 O3 Nd1 -48.9(3) 3_665 . . 1_565 ?
O1 Os1 O3 Nd1 131.1(3) . . . 1_565 ?
O3 Os1 O3 Nd1 -28(100) 3_665 . . 1_565 ?
Nd1 Os1 O3 Nd1 -98.3(2) 3_665 . . 1_565 ?
Nd1 Os1 O3 Nd1 81.7(2) . . . 1_565 ?
Nd1 Os1 O3 Nd1 110.1(3) 2 . . 1_565 ?
Nd1 Os1 O3 Nd1 -69.9(3) 4_665 . . 1_565 ?
Nd1 Os1 O3 Nd1 2.4(2) 2_655 . . 1_565 ?
Nd1 Os1 O3 Nd1 -177.6(2) 4_565 . . 1_565 ?
O2 Os1 O3 Nd1 111.80(14) 3_665 . . 2 ?
O2 Os1 O3 Nd1 -68.20(14) . . . 2 ?
O1 Os1 O3 Nd1 -158.94(15) 3_665 . . 2 ?
O1 Os1 O3 Nd1 21.06(15) . . . 2 ?
O3 Os1 O3 Nd1 -138(100) 3_665 . . 2 ?
Nd1 Os1 O3 Nd1 151.63(15) 3_665 . . 2 ?
Nd1 Os1 O3 Nd1 -28.37(15) . . . 2 ?
Nd1 Os1 O3 Nd1 180.0 4_665 . . 2 ?
Nd1 Os1 O3 Nd1 -107.67(9) 2_655 . . 2 ?
Nd1 Os1 O3 Nd1 72.33(9) 4_565 . . 2 ?
O2 Os1 O3 Nd1 -39.82(12) 3_665 . . 3_665 ?
O2 Os1 O3 Nd1 140.18(12) . . . 3_665 ?
O1 Os1 O3 Nd1 49.43(13) 3_665 . . 3_665 ?
O1 Os1 O3 Nd1 -130.57(13) . . . 3_665 ?
O3 Os1 O3 Nd1 70(100) 3_665 . . 3_665 ?
Nd1 Os1 O3 Nd1 180.0 . . . 3_665 ?
Nd1 Os1 O3 Nd1 -151.63(15) 2 . . 3_665 ?
Nd1 Os1 O3 Nd1 28.37(15) 4_665 . . 3_665 ?
Nd1 Os1 O3 Nd1 100.71(6) 2_655 . . 3_665 ?
Nd1 Os1 O3 Nd1 -79.29(6) 4_565 . . 3_665 ?
